data_7060424
loop_
_publ_author_name
Richa,
'Rathnam, Muni'
'Kumar, Akhilesh'
'Verma, Indresh'
'K\/lak, Julia'
'Cano, Joan'
'Mota, Antonio J.'
'Rajput, Amit'
'Arora, Himanshu'

_publ_section_title
;
 Discrete unusual mixed-bridged trinuclear CoIII2CoII and pentanuclear
 NiII coordination complexes supported by a phenolate-based ligand:
 theoretical and experimental magneto-structural study
;
_journal_issue 13
_journal_name_full 'New Journal of Chemistry'
_journal_page_first 6053
_journal_page_last 6066
_journal_paper_doi 10.1039/D1NJ00228G
_journal_volume 45
_journal_year 2021
_chemical_formula_moiety '2(C32 H36 Co3 N16 O6)'
_chemical_formula_sum 'C64 H72 Co6 N32 O12'
_chemical_formula_weight 1835.11
_space_group_crystal_system orthorhombic
_space_group_IT_number 60
_space_group_name_Hall '-P 2n 2ab'
_space_group_name_H-M_alt 'P b c n'
_atom_sites_solution_hydrogens geom
_atom_sites_solution_primary dual
_audit_creation_date 2021-02-10
_audit_creation_method
;
Olex2 1.3
(compiled 2020.07.31 svn.rc2a77460 for OlexSys, GUI svn.r6145)
;
_audit_update_record
;
2021-02-14 deposited with the CCDC.	2021-02-16 downloaded from the CCDC.
;
_cell_angle_alpha 90
_cell_angle_beta 90
_cell_angle_gamma 90
_cell_formula_units_Z 4
_cell_length_a 19.6157(8)
_cell_length_b 15.3792(6)
_cell_length_c 28.2430(9)
_cell_measurement_reflns_used 6425
_cell_measurement_temperature 100
_cell_measurement_theta_max 65.7970
_cell_measurement_theta_min 3.6570
_cell_volume 8520.2(6)
_computing_cell_refinement 'CrysAlisPro 1.171.38.43f (Rigaku OD, 2015)'
_computing_data_collection 'CrysAlisPro 1.171.38.43f (Rigaku OD, 2015)'
_computing_data_reduction 'CrysAlisPro 1.171.38.43f (Rigaku OD, 2015)'
_computing_molecular_graphics 'Olex2 1.3 (Dolomanov et al., 2009)'
_computing_publication_material 'Olex2 1.3 (Dolomanov et al., 2009)'
_computing_structure_refinement 'SHELXL 2016/6 (Sheldrick, 2015)'
_computing_structure_solution 'ShelXT (Sheldrick, 2015)'
_diffrn_ambient_temperature 100.0
_diffrn_detector_area_resol_mean 7.9580
_diffrn_detector_type Eos
_diffrn_measured_fraction_theta_full 0.989
_diffrn_measured_fraction_theta_max 0.989
_diffrn_measurement_details
;
List of Runs (angles in degrees, time in seconds):

  # Type    Start    End  Width  t~exp~   \w     \q     \k     \f   Frames
#--------------------------------------------------------------------------
  1  \w    -51.00  64.00   1.00    4.00    --   25.65 -57.00  90.00  115
  2  \w      1.00  82.00   1.00    4.00    --   25.65 -99.00  60.00   81
  3  \w    -13.00 102.00   1.00    4.00    --   25.65  57.00 120.00  115
  4  \w    100.00 153.00   1.00   16.00    --   66.82 111.00 -30.00   53
  5  \w    100.00 153.00   1.00   16.00    --   66.82 111.00 150.00   53
  6  \w    100.00 153.00   1.00   16.00    --   66.82 111.00   0.00   53
  7  \w    100.00 153.00   1.00   16.00    --   66.82 111.00 -60.00   53
  8  \w     27.00 145.00   1.00   16.00    --   66.82  61.00  90.00  118
  9  \w    100.00 153.00   1.00   16.00    --   66.82 111.00-120.00   53
 10  \w     34.00 109.00   1.00   16.00    --   66.82 -94.00 120.00   75
 11  \w    123.00 164.00   1.00   32.00    --  108.00  77.00 -58.53   41
 12  \w     56.00  99.00   1.00   32.00    --  108.00  43.00 -90.00   43
 13  \w    103.00 129.00   1.00   32.00    --  108.00  43.00 -90.00   26
 14  \w     21.00 113.00   1.00   32.00    --  108.00-104.00   0.00   92
 15  \w     32.00  58.00   1.00   32.00    --  108.00  28.00-131.67   26
 16  \w    143.00 171.00   1.00   32.00    --  108.00 104.00  90.00   28
 17  \w    101.00 176.00   1.00   32.00    --  108.00 104.00  30.00   75
 18  \w     74.00 107.00   1.00   32.00    --  108.00-104.00 120.00   33
 19  \w     78.00 111.00   1.00   32.00    --  108.00 -98.00-155.17   33
 20  \w    129.00 157.00   1.00   32.00    --  108.00 104.00  60.00   28
 21  \w     42.00 106.00   1.00   32.00    --  108.00-104.00-150.00   64
 22  \w    119.00 145.00   1.00   32.00    --  108.00 -65.00-120.00   26
 23  \w     61.00  96.00   1.00   32.00    --  108.00 -65.00-120.00   35
 24  \w    100.00 133.00   1.00   32.00    --  108.00  28.00-131.67   33
 25  \w    143.00 176.00   1.00   32.00    --  108.00  65.00-150.00   33
 26  \w     86.00 166.00   1.00   32.00    --  108.00 138.00 -90.00   80
 27  \w    102.00 131.00   1.00   32.00    --  108.00 104.00  90.00   29
;
_diffrn_measurement_device 'four-circle diffractometer'
_diffrn_measurement_device_type 'SuperNova, Dual, Cu at zero, Eos'
_diffrn_measurement_method '\w scans'
_diffrn_radiation_type CuK\a
_diffrn_radiation_wavelength 1.54184
_diffrn_reflns_av_R_equivalents 0.0566
_diffrn_reflns_av_unetI/netI 0.0545
_diffrn_reflns_Laue_measured_fraction_full 0.989
_diffrn_reflns_Laue_measured_fraction_max 0.989
_diffrn_reflns_limit_h_max 23
_diffrn_reflns_limit_h_min -22
_diffrn_reflns_limit_k_max 17
_diffrn_reflns_limit_k_min -18
_diffrn_reflns_limit_l_max 25
_diffrn_reflns_limit_l_min -33
_diffrn_reflns_number 30490
_diffrn_reflns_point_group_measured_fraction_full 0.989
_diffrn_reflns_point_group_measured_fraction_max 0.989
_diffrn_reflns_theta_full 66.087
_diffrn_reflns_theta_max 66.087
_diffrn_reflns_theta_min 3.652
_exptl_absorpt_coefficient_mu 9.548
_exptl_absorpt_correction_T_max 1.00000
_exptl_absorpt_correction_T_min 0.13393
_exptl_absorpt_correction_type multi-scan
_exptl_absorpt_process_details
;
CrysAlisPro 1.171.38.43f (Rigaku Oxford Diffraction, 2015)
Empirical absorption correction using spherical harmonics,
 implemented in SCALE3 ABSPACK scaling algorithm.
;
_exptl_crystal_colour 'dull brownish brown'
_exptl_crystal_colour_lustre dull
_exptl_crystal_colour_modifier brownish
_exptl_crystal_colour_primary brown
_exptl_crystal_density_diffrn 1.431
_exptl_crystal_density_method 'not measured'
_exptl_crystal_description plate
_exptl_crystal_F_000 3752
_exptl_crystal_size_max 0.06
_exptl_crystal_size_mid 0.04
_exptl_crystal_size_min 0.02
_refine_diff_density_max 0.385
_refine_diff_density_min -0.545
_refine_diff_density_rms 0.064
_refine_ls_extinction_method none
_refine_ls_goodness_of_fit_ref 1.028
_refine_ls_hydrogen_treatment constr
_refine_ls_matrix_type full
_refine_ls_number_parameters 518
_refine_ls_number_reflns 7373
_refine_ls_number_restraints 0
_refine_ls_restrained_S_all 1.028
_refine_ls_R_factor_all 0.0894
_refine_ls_R_factor_gt 0.0546
_refine_ls_shift/su_max 0.001
_refine_ls_shift/su_mean 0.000
_refine_ls_structure_factor_coef Fsqd
_refine_ls_weighting_details 'w=1/[\s^2^(Fo^2^)+(0.0840P)^2^+0.6749P] where P=(Fo^2^+2Fc^2^)/3'
_refine_ls_weighting_scheme calc
_refine_ls_wR_factor_gt 0.1453
_refine_ls_wR_factor_ref 0.1702
_reflns_Friedel_coverage 0.000
_reflns_number_gt 4717
_reflns_number_total 7373
_reflns_threshold_expression 'I > 2\s(I)'
_cod_data_source_file d1nj00228g2.cif
_cod_data_source_block l11nhcon3
_cod_depositor_comments 'Adding full bibliography for 7060423--7060424.cif.'
_cod_database_code 7060424
_shelx_shelxl_version_number 2016/6
_shelx_space_group_comment
;
The symmetry employed for this shelxl refinement is uniquely defined
by the following loop, which should always be used as a source of
symmetry information in preference to the above space-group names.
They are only intended as comments.
;
_shelx_estimated_absorpt_t_max 0.832
_shelx_estimated_absorpt_t_min 0.598
_olex2_refinement_description
;
1. Fixed Uiso
 At 1.2 times of:
  All C(H) groups, All C(H,H) groups, All N(H) groups
 At 1.5 times of:
  All C(H,H,H) groups
2.a Ternary CH refined with riding coordinates:
 N2(H2), N10(H10)
2.b Secondary CH2 refined with riding coordinates:
 C7(H7A,H7B), C23(H23A,H23B), C24(H24A,H24B), C9(H9A,H9B), C8(H8A,H8B),
 C25(H25A,H25B)
2.c Aromatic/amide H refined with riding coordinates:
 C18(H18), C28(H28), C5(H5), C30(H30), C27(H27), C14(H14), C13(H13), C29(H29),
 C21(H21), C19(H19), C2(H2A), C11(H11), C20(H20), C12(H12), C4(H4), C3(H3)
2.d Idealised Me refined as rotating group:
 C16(H16A,H16B,H16C), C32(H32A,H32B,H32C)
;
_smtbx_masks_void_probe_radius 1.2
_smtbx_masks_void_truncation_radius 1.2
_olex2_submission_special_instructions 'No special instructions were received'
_oxdiff_exptl_absorpt_empirical_details
;
Empirical correction (ABSPACK) includes:
- Absorption correction using spherical harmonics
- Frame scaling
;

loop_
_space_group_symop_operation_xyz
'x, y, z'
'-x+1/2, -y+1/2, z+1/2'
'-x, y, -z+1/2'
'x+1/2, -y+1/2, -z'
'-x, -y, -z'
'x-1/2, y-1/2, -z-1/2'
'x, -y, z-1/2'
'-x-1/2, y-1/2, z'

loop_
_atom_site_label
_atom_site_type_symbol
_atom_site_fract_x
_atom_site_fract_y
_atom_site_fract_z
_atom_site_U_iso_or_equiv
_atom_site_adp_type
_atom_site_occupancy
_atom_site_site_symmetry_order
_atom_site_calc_flag
_atom_site_refinement_flags_posn
_atom_site_refinement_flags_adp
_atom_site_refinement_flags_occupancy
_atom_site_disorder_assembly
_atom_site_disorder_group
Co1 Co 0.500000 0.500000 0.500000 0.0437(3) Uani 1 2 d S . P . .
Co3 Co 0.500000 0.24099(6) 0.750000 0.0524(3) Uani 1 2 d S T P . .
Co2 Co 0.65548(4) 0.49419(5) 0.51372(3) 0.0513(2) Uani 1 1 d . . . . .
Co4 Co 0.65207(4) 0.22565(5) 0.72396(3) 0.0581(2) Uani 1 1 d . . . . .
O1 O 0.58311(16) 0.41977(19) 0.49309(10) 0.0483(7) Uani 1 1 d . . . . .
O4 O 0.57947(15) 0.15396(18) 0.74561(11) 0.0485(7) Uani 1 1 d . . . . .
O2 O 0.51188(17) 0.48687(19) 0.57171(11) 0.0519(8) Uani 1 1 d . . . . .
O3 O 0.62547(18) 0.4904(2) 0.57805(11) 0.0561(8) Uani 1 1 d . . . . .
O6 O 0.61166(18) 0.2337(2) 0.66124(12) 0.0659(10) Uani 1 1 d . . . . .
O5 O 0.49980(19) 0.2469(2) 0.67802(13) 0.0658(9) Uani 1 1 d . . . . .
N9 N 0.6999(2) 0.2149(3) 0.78480(15) 0.0572(10) Uani 1 1 d . . . . .
N1 N 0.6928(2) 0.4978(2) 0.44959(14) 0.0541(10) Uani 1 1 d . . . . .
N4 N 0.5998(2) 0.6585(3) 0.49079(14) 0.0592(10) Uani 1 1 d . . . . .
N15 N 0.7244(2) 0.3458(3) 0.67119(17) 0.0626(11) Uani 1 1 d . . . . .
N3 N 0.5870(2) 0.5837(2) 0.50158(13) 0.0511(9) Uani 1 1 d . . . . .
N2 N 0.7140(2) 0.3971(3) 0.53309(15) 0.0599(11) Uani 1 1 d . . . . .
H2 H 0.733076 0.414906 0.564462 0.072 Uiso 1 1 calc R U . . .
N7 N 0.7185(2) 0.6142(3) 0.57028(17) 0.0684(12) Uani 1 1 d . . . . .
N10 N 0.7024(2) 0.1280(3) 0.69612(15) 0.0647(11) Uani 1 1 d . . . . .
H10 H 0.716768 0.148988 0.664133 0.078 Uiso 1 1 calc R U . . .
N6 N 0.7227(2) 0.5788(3) 0.53273(16) 0.0694(13) Uani 1 1 d . . . . .
N11 N 0.5917(2) 0.3158(3) 0.74712(17) 0.0698(13) Uani 1 1 d . . . . .
N12 N 0.6063(3) 0.3914(3) 0.75304(15) 0.0776(15) Uani 1 1 d . . . . .
C17 C 0.5888(2) 0.0707(3) 0.75979(16) 0.0463(11) Uani 1 1 d . . . . .
C18 C 0.5583(2) 0.0398(3) 0.80068(17) 0.0495(11) Uani 1 1 d . . . . .
H18 H 0.531755 0.077564 0.819874 0.059 Uiso 1 1 calc R U . . .
N8 N 0.7169(3) 0.6533(4) 0.60543(18) 0.0916(17) Uani 1 1 d . . . . .
C22 C 0.6284(2) 0.0155(3) 0.73153(19) 0.0567(12) Uani 1 1 d . . . . .
N5 N 0.6106(3) 0.7293(3) 0.4810(2) 0.0877(17) Uani 1 1 d . . . . .
C1 C 0.5925(2) 0.3381(3) 0.47720(17) 0.0506(11) Uani 1 1 d . . . . .
C26 C 0.7675(3) 0.1967(4) 0.78766(18) 0.0622(14) Uani 1 1 d . . . . .
N14 N 0.7195(3) 0.3093(4) 0.70594(19) 0.097(2) Uani 1 1 d . . . . .
C6 C 0.6394(3) 0.2837(3) 0.49978(19) 0.0624(14) Uani 1 1 d . . . . .
C10 C 0.7595(3) 0.4850(3) 0.43981(19) 0.0622(13) Uani 1 1 d . . . . .
C15 C 0.5659(3) 0.4871(3) 0.59474(18) 0.0554(12) Uani 1 1 d . . . . .
C28 C 0.7649(3) 0.2197(4) 0.8717(2) 0.0730(16) Uani 1 1 d . . . . .
H28 H 0.787534 0.222860 0.901370 0.088 Uiso 1 1 calc R U . . .
C16 C 0.5609(3) 0.4835(4) 0.64815(18) 0.0682(15) Uani 1 1 d . . . . .
H16A H 0.568735 0.541638 0.661262 0.102 Uiso 1 1 calc R U . . .
H16B H 0.595305 0.443262 0.660507 0.102 Uiso 1 1 calc R U . . .
H16C H 0.515378 0.463262 0.657268 0.102 Uiso 1 1 calc R U . . .
C5 C 0.6482(3) 0.2001(3) 0.4840(2) 0.0723(16) Uani 1 1 d . . . . .
H5 H 0.680127 0.163051 0.499240 0.087 Uiso 1 1 calc R U . . .
C31 C 0.5485(3) 0.2400(3) 0.6508(2) 0.0657(14) Uani 1 1 d . . . . .
C30 C 0.6654(3) 0.2326(3) 0.82474(19) 0.0591(13) Uani 1 1 d . . . . .
H30 H 0.617826 0.243611 0.822448 0.071 Uiso 1 1 calc R U . . .
N13 N 0.6190(4) 0.4631(4) 0.7584(2) 0.121(3) Uani 1 1 d . . . . .
C27 C 0.8005(3) 0.1995(4) 0.8316(2) 0.0730(16) Uani 1 1 d . . . . .
H27 H 0.847860 0.187278 0.833525 0.088 Uiso 1 1 calc R U . . .
C14 C 0.6505(3) 0.5182(3) 0.41382(16) 0.0592(13) Uani 1 1 d . . . . .
H14 H 0.603144 0.524228 0.420076 0.071 Uiso 1 1 calc R U . . .
C7 C 0.6745(3) 0.3167(3) 0.54287(19) 0.0635(14) Uani 1 1 d . . . . .
H7A H 0.640238 0.328889 0.567725 0.076 Uiso 1 1 calc R U . . .
H7B H 0.705749 0.271350 0.555027 0.076 Uiso 1 1 calc R U . . .
C13 C 0.6737(3) 0.5306(4) 0.36871(19) 0.0710(16) Uani 1 1 d . . . . .
H13 H 0.642807 0.545919 0.344216 0.085 Uiso 1 1 calc R U . . .
C29 C 0.6952(3) 0.2357(3) 0.8688(2) 0.0662(14) Uani 1 1 d . . . . .
H29 H 0.669163 0.248359 0.896258 0.079 Uiso 1 1 calc R U . . .
C21 C 0.6374(3) -0.0698(3) 0.7456(2) 0.0740(16) Uani 1 1 d . . . . .
H21 H 0.665132 -0.107555 0.727225 0.089 Uiso 1 1 calc R U . . .
C23 C 0.6570(3) 0.0516(4) 0.68653(19) 0.0650(14) Uani 1 1 d . . . . .
H23A H 0.619231 0.069687 0.665497 0.078 Uiso 1 1 calc R U . . .
H23B H 0.683422 0.005825 0.670041 0.078 Uiso 1 1 calc R U . . .
C19 C 0.5668(3) -0.0467(3) 0.8135(2) 0.0618(13) Uani 1 1 d . . . . .
H19 H 0.545208 -0.068662 0.841077 0.074 Uiso 1 1 calc R U . . .
C2 C 0.5556(3) 0.3083(3) 0.43834(19) 0.0604(13) Uani 1 1 d . . . . .
H2A H 0.525077 0.345798 0.422079 0.072 Uiso 1 1 calc R U . . .
N16 N 0.7344(3) 0.3850(4) 0.63813(19) 0.112(2) Uani 1 1 d . . . . .
C24 C 0.7665(3) 0.0957(4) 0.7189(2) 0.0728(16) Uani 1 1 d . . . . .
H24A H 0.796527 0.070768 0.694215 0.087 Uiso 1 1 calc R U . . .
H24B H 0.754961 0.048812 0.741484 0.087 Uiso 1 1 calc R U . . .
C11 C 0.7843(3) 0.4963(4) 0.3947(2) 0.0796(18) Uani 1 1 d . . . . .
H11 H 0.831273 0.486873 0.388423 0.096 Uiso 1 1 calc R U . . .
C9 C 0.8059(3) 0.4527(4) 0.4787(2) 0.0719(15) Uani 1 1 d . . . . .
H9A H 0.813603 0.499810 0.501960 0.086 Uiso 1 1 calc R U . . .
H9B H 0.850557 0.436254 0.465049 0.086 Uiso 1 1 calc R U . . .
C8 C 0.7747(3) 0.3741(4) 0.5037(2) 0.0728(16) Uani 1 1 d . . . . .
H8A H 0.761127 0.330569 0.479725 0.087 Uiso 1 1 calc R U . . .
H8B H 0.809678 0.347177 0.524328 0.087 Uiso 1 1 calc R U . . .
C20 C 0.6065(3) -0.1004(4) 0.7862(3) 0.0801(18) Uani 1 1 d . . . . .
H20 H 0.612765 -0.159333 0.795360 0.096 Uiso 1 1 calc R U . . .
C12 C 0.7420(4) 0.5207(4) 0.3588(2) 0.0818(19) Uani 1 1 d . . . . .
H12 H 0.759201 0.530735 0.327810 0.098 Uiso 1 1 calc R U . . .
C25 C 0.8041(3) 0.1663(4) 0.7446(2) 0.0810(18) Uani 1 1 d . . . . .
H25A H 0.849678 0.144446 0.753805 0.097 Uiso 1 1 calc R U . . .
H25B H 0.810827 0.216161 0.722878 0.097 Uiso 1 1 calc R U . . .
C4 C 0.6109(3) 0.1697(4) 0.4463(3) 0.0853(19) Uani 1 1 d . . . . .
H4 H 0.617270 0.111722 0.435580 0.102 Uiso 1 1 calc R U . . .
C3 C 0.5642(3) 0.2233(4) 0.4239(2) 0.0784(17) Uani 1 1 d . . . . .
H3 H 0.537803 0.201269 0.398330 0.094 Uiso 1 1 calc R U . . .
C32 C 0.5314(3) 0.2381(5) 0.5980(2) 0.088(2) Uani 1 1 d . . . . .
H32A H 0.528258 0.297748 0.585986 0.132 Uiso 1 1 calc R U . . .
H32B H 0.487713 0.208443 0.593258 0.132 Uiso 1 1 calc R U . . .
H32C H 0.567313 0.206872 0.580866 0.132 Uiso 1 1 calc R U . . .

loop_
_atom_site_aniso_label
_atom_site_aniso_U_11
_atom_site_aniso_U_22
_atom_site_aniso_U_33
_atom_site_aniso_U_23
_atom_site_aniso_U_13
_atom_site_aniso_U_12
Co1 0.0552(6) 0.0355(5) 0.0404(5) -0.0022(4) 0.0015(4) -0.0036(4)
Co3 0.0608(7) 0.0370(5) 0.0595(7) 0.000 -0.0126(5) 0.000
Co2 0.0584(5) 0.0507(4) 0.0449(4) -0.0031(3) 0.0016(3) -0.0077(4)
Co4 0.0598(5) 0.0591(5) 0.0553(5) 0.0136(4) -0.0107(4) -0.0180(4)
O1 0.061(2) 0.0413(16) 0.0430(17) -0.0020(13) 0.0020(14) -0.0047(14)
O4 0.0549(19) 0.0361(15) 0.0544(18) 0.0052(13) -0.0009(14) -0.0077(13)
O2 0.064(2) 0.0497(17) 0.0425(18) -0.0007(14) 0.0019(15) -0.0040(15)
O3 0.062(2) 0.064(2) 0.0426(18) -0.0023(15) -0.0026(16) -0.0057(17)
O6 0.064(2) 0.075(2) 0.059(2) 0.0178(17) -0.0082(18) -0.0239(19)
O5 0.064(2) 0.066(2) 0.067(2) 0.0162(18) -0.0180(19) -0.0125(18)
N9 0.062(3) 0.053(2) 0.057(3) 0.009(2) -0.012(2) -0.013(2)
N1 0.065(3) 0.048(2) 0.049(2) -0.0112(18) 0.007(2) -0.0118(19)
N4 0.071(3) 0.055(3) 0.051(2) 0.001(2) -0.008(2) -0.010(2)
N15 0.061(3) 0.067(3) 0.060(3) 0.008(2) -0.015(2) -0.011(2)
N3 0.060(2) 0.040(2) 0.053(2) -0.0022(17) 0.0012(19) -0.0015(18)
N2 0.059(3) 0.066(3) 0.055(2) -0.002(2) 0.000(2) 0.003(2)
N7 0.080(3) 0.071(3) 0.055(3) 0.000(2) -0.006(2) -0.019(2)
N10 0.056(2) 0.089(3) 0.049(2) 0.007(2) 0.001(2) -0.011(2)
N6 0.075(3) 0.076(3) 0.057(3) -0.019(2) 0.006(2) -0.018(2)
N11 0.086(3) 0.044(2) 0.080(3) 0.009(2) -0.026(3) -0.017(2)
N12 0.131(4) 0.054(3) 0.048(3) 0.012(2) -0.030(3) -0.022(3)
C17 0.045(2) 0.040(2) 0.054(3) -0.003(2) -0.004(2) -0.0045(19)
C18 0.044(2) 0.046(3) 0.058(3) 0.006(2) -0.006(2) 0.001(2)
N8 0.118(5) 0.099(4) 0.057(3) -0.009(3) -0.006(3) -0.036(3)
C22 0.050(3) 0.052(3) 0.068(3) -0.004(2) 0.003(2) 0.000(2)
N5 0.097(4) 0.059(3) 0.107(4) 0.032(3) -0.025(3) -0.026(3)
C1 0.060(3) 0.039(2) 0.052(3) -0.005(2) 0.012(2) -0.006(2)
C26 0.055(3) 0.072(3) 0.060(3) 0.018(3) -0.005(3) -0.021(3)
N14 0.088(4) 0.130(5) 0.072(3) 0.045(3) -0.033(3) -0.058(3)
C6 0.079(4) 0.043(3) 0.064(3) 0.005(2) 0.013(3) 0.004(3)
C10 0.073(4) 0.055(3) 0.059(3) -0.012(2) 0.011(3) -0.012(3)
C15 0.067(3) 0.054(3) 0.045(3) 0.002(2) -0.002(2) -0.009(2)
C28 0.092(4) 0.067(3) 0.060(3) 0.015(3) -0.017(3) -0.026(3)
C16 0.079(4) 0.082(4) 0.044(3) 0.006(3) 0.001(3) -0.002(3)
C5 0.087(4) 0.042(3) 0.088(4) -0.001(3) 0.006(3) 0.005(3)
C31 0.064(3) 0.062(3) 0.071(4) 0.021(3) -0.006(3) -0.023(3)
C30 0.073(3) 0.042(3) 0.063(3) 0.003(2) -0.010(3) -0.004(2)
N13 0.220(8) 0.072(4) 0.071(4) -0.003(3) -0.030(4) -0.061(5)
C27 0.070(4) 0.078(4) 0.070(4) 0.034(3) -0.017(3) -0.026(3)
C14 0.089(4) 0.050(3) 0.039(3) -0.003(2) 0.003(3) -0.016(3)
C7 0.067(3) 0.052(3) 0.071(4) 0.008(3) 0.000(3) 0.004(2)
C13 0.097(5) 0.066(3) 0.050(3) -0.006(3) 0.003(3) -0.023(3)
C29 0.080(4) 0.055(3) 0.063(3) 0.003(3) -0.013(3) -0.007(3)
C21 0.059(3) 0.056(3) 0.107(5) -0.007(3) 0.016(3) 0.007(3)
C23 0.053(3) 0.076(4) 0.066(3) -0.009(3) 0.005(3) 0.000(3)
C19 0.057(3) 0.053(3) 0.076(4) 0.014(3) 0.004(3) 0.005(2)
C2 0.073(3) 0.045(3) 0.063(3) -0.013(2) 0.004(3) -0.005(2)
N16 0.140(5) 0.139(5) 0.057(3) 0.029(3) -0.022(3) -0.057(4)
C24 0.052(3) 0.097(4) 0.070(4) 0.011(3) 0.008(3) -0.002(3)
C11 0.090(4) 0.081(4) 0.068(4) -0.028(3) 0.023(3) -0.028(3)
C9 0.057(3) 0.076(4) 0.083(4) -0.012(3) 0.012(3) -0.014(3)
C8 0.068(4) 0.070(4) 0.081(4) -0.010(3) 0.007(3) 0.005(3)
C20 0.077(4) 0.047(3) 0.116(5) 0.016(3) 0.006(4) 0.013(3)
C12 0.113(5) 0.077(4) 0.055(3) -0.020(3) 0.021(4) -0.029(4)
C25 0.053(3) 0.113(5) 0.077(4) 0.027(4) -0.002(3) -0.019(3)
C4 0.095(5) 0.044(3) 0.116(6) -0.015(3) 0.015(4) 0.011(3)
C3 0.083(4) 0.062(3) 0.090(4) -0.031(3) 0.006(3) -0.007(3)
C32 0.073(4) 0.124(5) 0.066(4) 0.020(4) -0.015(3) -0.035(4)

loop_
_atom_type_symbol
_atom_type_description
_atom_type_scat_dispersion_real
_atom_type_scat_dispersion_imag
_atom_type_scat_source
C C 0.0181 0.0091 'International Tables Vol C Tables 4.2.6.8 and 6.1.1.4'
H H 0.0000 0.0000 'International Tables Vol C Tables 4.2.6.8 and 6.1.1.4'
Co Co -2.3653 3.6143 'International Tables Vol C Tables 4.2.6.8 and 6.1.1.4'
N N 0.0311 0.0180 'International Tables Vol C Tables 4.2.6.8 and 6.1.1.4'
O O 0.0492 0.0322 'International Tables Vol C Tables 4.2.6.8 and 6.1.1.4'

loop_
_geom_angle_atom_site_label_1
_geom_angle_atom_site_label_2
_geom_angle_atom_site_label_3
_geom_angle
_geom_angle_site_symmetry_1
_geom_angle_site_symmetry_3
_geom_angle_publ_flag
O1 Co1 O1 180.00(16) . 5_666 ?
O1 Co1 N3 105.67(13) 5_666 . ?
O1 Co1 N3 74.33(13) 5_666 5_666 ?
O1 Co1 N3 74.33(13) . . ?
O1 Co1 N3 105.66(13) . 5_666 ?
O2 Co1 O1 93.19(12) . 5_666 ?
O2 Co1 O1 86.81(12) . . ?
O2 Co1 O1 86.81(12) 5_666 5_666 ?
O2 Co1 O1 93.19(12) 5_666 . ?
O2 Co1 O2 180.0 . 5_666 ?
O2 Co1 N3 92.99(13) . 5_666 ?
O2 Co1 N3 87.01(13) 5_666 5_666 ?
O2 Co1 N3 87.01(13) . . ?
O2 Co1 N3 92.99(13) 5_666 . ?
N3 Co1 N3 180.0(2) 5_666 . ?
O4 Co3 O4 98.88(16) 3_656 . ?
O4 Co3 N11 73.15(15) 3_656 3_656 ?
O4 Co3 N11 171.86(15) . 3_656 ?
O4 Co3 N11 171.86(15) 3_656 . ?
O4 Co3 N11 73.15(15) . . ?
O5 Co3 O4 95.04(13) . 3_656 ?
O5 Co3 O4 88.31(14) 3_656 3_656 ?
O5 Co3 O4 88.31(14) . . ?
O5 Co3 O4 95.04(13) 3_656 . ?
O5 Co3 O5 174.9(2) 3_656 . ?
O5 Co3 N11 90.70(17) 3_656 . ?
O5 Co3 N11 86.53(16) . . ?
O5 Co3 N11 86.53(16) 3_656 3_656 ?
O5 Co3 N11 90.70(17) . 3_656 ?
N11 Co3 N11 114.9(3) 3_656 . ?
O1 Co2 N1 90.74(14) . . ?
O1 Co2 N3 81.82(15) . . ?
O1 Co2 N2 93.66(15) . . ?
O1 Co2 N6 174.28(18) . . ?
O3 Co2 O1 92.43(13) . . ?
O3 Co2 N1 175.95(17) . . ?
O3 Co2 N3 88.67(15) . . ?
O3 Co2 N2 83.77(16) . . ?
O3 Co2 N6 88.08(17) . . ?
N1 Co2 N2 93.52(17) . . ?
N3 Co2 N1 94.28(17) . . ?
N3 Co2 N2 171.03(17) . . ?
N6 Co2 N1 89.02(17) . . ?
N6 Co2 N3 92.50(18) . . ?
N6 Co2 N2 92.1(2) . . ?
O4 Co4 O6 91.42(14) . . ?
O4 Co4 N9 91.60(15) . . ?
O4 Co4 N10 93.54(15) . . ?
O4 Co4 N11 81.30(16) . . ?
O4 Co4 N14 173.0(2) . . ?
O6 Co4 N9 175.33(18) . . ?
O6 Co4 N10 83.62(17) . . ?
N10 Co4 N9 92.64(18) . . ?
N11 Co4 O6 90.73(17) . . ?
N11 Co4 N9 93.25(18) . . ?
N11 Co4 N10 172.27(18) . . ?
N14 Co4 O6 89.81(17) . . ?
N14 Co4 N9 87.63(18) . . ?
N14 Co4 N10 93.5(2) . . ?
N14 Co4 N11 91.8(2) . . ?
Co2 O1 Co1 101.57(13) . . ?
C1 O1 Co1 134.5(3) . . ?
C1 O1 Co2 123.9(3) . . ?
Co4 O4 Co3 102.09(13) . . ?
C17 O4 Co3 134.4(3) . . ?
C17 O4 Co4 122.8(3) . . ?
C15 O2 Co1 127.9(3) . . ?
C15 O3 Co2 130.0(3) . . ?
C31 O6 Co4 127.6(4) . . ?
C31 O5 Co3 128.2(4) . . ?
C26 N9 Co4 122.4(4) . . ?
C30 N9 Co4 118.4(4) . . ?
C30 N9 C26 119.0(4) . . ?
C10 N1 Co2 123.2(4) . . ?
C14 N1 Co2 118.2(4) . . ?
C14 N1 C10 118.5(5) . . ?
N5 N4 N3 178.7(6) . . ?
N16 N15 N14 174.0(6) . . ?
Co2 N3 Co1 97.39(16) . . ?
N4 N3 Co1 136.8(4) . . ?
N4 N3 Co2 124.7(4) . . ?
Co2 N2 H2 105.0 . . ?
C7 N2 Co2 112.4(3) . . ?
C7 N2 H2 105.0 . . ?
C7 N2 C8 108.8(4) . . ?
C8 N2 Co2 119.5(3) . . ?
C8 N2 H2 105.0 . . ?
N8 N7 N6 175.4(6) . . ?
Co4 N10 H10 104.9 . . ?
C23 N10 Co4 112.0(3) . . ?
C23 N10 H10 104.9 . . ?
C24 N10 Co4 120.3(4) . . ?
C24 N10 H10 104.9 . . ?
C24 N10 C23 108.4(4) . . ?
N7 N6 Co2 120.6(4) . . ?
Co4 N11 Co3 98.16(18) . . ?
N12 N11 Co3 135.3(5) . . ?
N12 N11 Co4 126.2(5) . . ?
N13 N12 N11 178.9(8) . . ?
O4 C17 C18 120.9(4) . . ?
O4 C17 C22 118.7(4) . . ?
C18 C17 C22 120.5(4) . . ?
C17 C18 H18 120.2 . . ?
C17 C18 C19 119.6(5) . . ?
C19 C18 H18 120.2 . . ?
C17 C22 C23 117.9(5) . . ?
C21 C22 C17 118.9(5) . . ?
C21 C22 C23 123.2(5) . . ?
O1 C1 C6 119.8(4) . . ?
O1 C1 C2 119.9(4) . . ?
C2 C1 C6 120.3(4) . . ?
N9 C26 C27 119.9(5) . . ?
N9 C26 C25 119.2(5) . . ?
C27 C26 C25 120.7(5) . . ?
N15 N14 Co4 128.4(4) . . ?
C1 C6 C7 118.3(4) . . ?
C5 C6 C1 119.7(5) . . ?
C5 C6 C7 121.8(5) . . ?
N1 C10 C11 120.8(6) . . ?
N1 C10 C9 118.8(5) . . ?
C11 C10 C9 120.3(6) . . ?
O2 C15 O3 126.5(5) . . ?
O2 C15 C16 117.8(5) . . ?
O3 C15 C16 115.8(5) . . ?
C27 C28 H28 120.2 . . ?
C27 C28 C29 119.5(5) . . ?
C29 C28 H28 120.2 . . ?
C15 C16 H16A 109.5 . . ?
C15 C16 H16B 109.5 . . ?
C15 C16 H16C 109.5 . . ?
H16A C16 H16B 109.5 . . ?
H16A C16 H16C 109.5 . . ?
H16B C16 H16C 109.5 . . ?
C6 C5 H5 119.9 . . ?
C6 C5 C4 120.3(6) . . ?
C4 C5 H5 119.9 . . ?
O6 C31 C32 115.8(5) . . ?
O5 C31 O6 128.0(5) . . ?
O5 C31 C32 116.2(5) . . ?
N9 C30 H30 118.3 . . ?
N9 C30 C29 123.4(5) . . ?
C29 C30 H30 118.3 . . ?
C26 C27 H27 119.8 . . ?
C28 C27 C26 120.3(6) . . ?
C28 C27 H27 119.8 . . ?
N1 C14 H14 119.1 . . ?
N1 C14 C13 121.8(6) . . ?
C13 C14 H14 119.1 . . ?
N2 C7 C6 112.0(4) . . ?
N2 C7 H7A 109.2 . . ?
N2 C7 H7B 109.2 . . ?
C6 C7 H7A 109.2 . . ?
C6 C7 H7B 109.2 . . ?
H7A C7 H7B 107.9 . . ?
C14 C13 H13 120.0 . . ?
C14 C13 C12 119.9(6) . . ?
C12 C13 H13 120.0 . . ?
C28 C29 H29 121.1 . . ?
C30 C29 C28 117.8(6) . . ?
C30 C29 H29 121.1 . . ?
C22 C21 H21 119.8 . . ?
C20 C21 C22 120.4(5) . . ?
C20 C21 H21 119.8 . . ?
N10 C23 H23A 109.4 . . ?
N10 C23 H23B 109.4 . . ?
C22 C23 N10 111.1(4) . . ?
C22 C23 H23A 109.4 . . ?
C22 C23 H23B 109.4 . . ?
H23A C23 H23B 108.0 . . ?
C18 C19 H19 120.0 . . ?
C20 C19 C18 120.0(5) . . ?
C20 C19 H19 120.0 . . ?
C1 C2 H2A 120.6 . . ?
C3 C2 C1 118.8(5) . . ?
C3 C2 H2A 120.6 . . ?
N10 C24 H24A 109.1 . . ?
N10 C24 H24B 109.1 . . ?
N10 C24 C25 112.4(5) . . ?
H24A C24 H24B 107.9 . . ?
C25 C24 H24A 109.1 . . ?
C25 C24 H24B 109.1 . . ?
C10 C11 H11 119.7 . . ?
C12 C11 C10 120.7(6) . . ?
C12 C11 H11 119.7 . . ?
C10 C9 H9A 109.5 . . ?
C10 C9 H9B 109.5 . . ?
C10 C9 C8 110.9(5) . . ?
H9A C9 H9B 108.1 . . ?
C8 C9 H9A 109.5 . . ?
C8 C9 H9B 109.5 . . ?
N2 C8 C9 112.9(5) . . ?
N2 C8 H8A 109.0 . . ?
N2 C8 H8B 109.0 . . ?
C9 C8 H8A 109.0 . . ?
C9 C8 H8B 109.0 . . ?
H8A C8 H8B 107.8 . . ?
C21 C20 H20 119.7 . . ?
C19 C20 C21 120.7(5) . . ?
C19 C20 H20 119.7 . . ?
C13 C12 H12 121.0 . . ?
C11 C12 C13 118.1(6) . . ?
C11 C12 H12 121.0 . . ?
C26 C25 C24 112.6(4) . . ?
C26 C25 H25A 109.1 . . ?
C26 C25 H25B 109.1 . . ?
C24 C25 H25A 109.1 . . ?
C24 C25 H25B 109.1 . . ?
H25A C25 H25B 107.8 . . ?
C5 C4 H4 119.9 . . ?
C5 C4 C3 120.3(5) . . ?
C3 C4 H4 119.9 . . ?
C2 C3 C4 120.5(6) . . ?
C2 C3 H3 119.7 . . ?
C4 C3 H3 119.7 . . ?
C31 C32 H32A 109.5 . . ?
C31 C32 H32B 109.5 . . ?
C31 C32 H32C 109.5 . . ?
H32A C32 H32B 109.5 . . ?
H32A C32 H32C 109.5 . . ?
H32B C32 H32C 109.5 . . ?

loop_
_geom_bond_atom_site_label_1
_geom_bond_atom_site_label_2
_geom_bond_distance
_geom_bond_site_symmetry_2
_geom_bond_publ_flag
Co1 O1 2.054(3) 5_666 ?
Co1 O1 2.054(3) . ?
Co1 O2 2.049(3) . ?
Co1 O2 2.049(3) 5_666 ?
Co1 N3 2.137(4) 5_666 ?
Co1 N3 2.137(4) . ?
Co3 O4 2.058(3) . ?
Co3 O4 2.058(3) 3_656 ?
Co3 O5 2.035(4) 3_656 ?
Co3 O5 2.035(4) . ?
Co3 N11 2.137(4) 3_656 ?
Co3 N11 2.137(4) . ?
Co2 O1 1.914(3) . ?
Co2 O3 1.911(3) . ?
Co2 N1 1.954(4) . ?
Co2 N3 1.953(4) . ?
Co2 N2 1.961(4) . ?
Co2 N6 1.928(4) . ?
Co4 O4 1.902(3) . ?
Co4 O6 1.945(3) . ?
Co4 N9 1.965(4) . ?
Co4 N10 1.961(5) . ?
Co4 N11 1.937(5) . ?
Co4 N14 1.914(5) . ?
O1 C1 1.347(5) . ?
O4 C17 1.354(5) . ?
O2 C15 1.244(6) . ?
O3 C15 1.260(6) . ?
O6 C31 1.277(6) . ?
O5 C31 1.230(7) . ?
N9 C26 1.356(6) . ?
N9 C30 1.344(7) . ?
N1 C10 1.353(7) . ?
N1 C14 1.344(6) . ?
N4 N3 1.217(5) . ?
N4 N5 1.143(6) . ?
N15 N14 1.135(6) . ?
N15 N16 1.129(6) . ?
N2 H2 1.0000 . ?
N2 C7 1.484(6) . ?
N2 C8 1.493(6) . ?
N7 N6 1.195(6) . ?
N7 N8 1.161(6) . ?
N10 H10 1.0000 . ?
N10 C23 1.499(7) . ?
N10 C24 1.496(7) . ?
N11 N12 1.209(6) . ?
N12 N13 1.140(6) . ?
C17 C18 1.384(6) . ?
C17 C22 1.400(7) . ?
C18 H18 0.9500 . ?
C18 C19 1.389(6) . ?
C22 C21 1.382(7) . ?
C22 C23 1.497(7) . ?
C1 C6 1.396(7) . ?
C1 C2 1.393(7) . ?
C26 C27 1.400(7) . ?
C26 C25 1.489(8) . ?
C6 C5 1.371(7) . ?
C6 C7 1.489(7) . ?
C10 C11 1.375(8) . ?
C10 C9 1.510(8) . ?
C15 C16 1.513(7) . ?
C28 H28 0.9500 . ?
C28 C27 1.367(8) . ?
C28 C29 1.390(8) . ?
C16 H16A 0.9800 . ?
C16 H16B 0.9800 . ?
C16 H16C 0.9800 . ?
C5 H5 0.9500 . ?
C5 C4 1.373(9) . ?
C31 C32 1.530(7) . ?
C30 H30 0.9500 . ?
C30 C29 1.375(7) . ?
C27 H27 0.9500 . ?
C14 H14 0.9500 . ?
C14 C13 1.366(7) . ?
C7 H7A 0.9900 . ?
C7 H7B 0.9900 . ?
C13 H13 0.9500 . ?
C13 C12 1.377(9) . ?
C29 H29 0.9500 . ?
C21 H21 0.9500 . ?
C21 C20 1.380(8) . ?
C23 H23A 0.9900 . ?
C23 H23B 0.9900 . ?
C19 H19 0.9500 . ?
C19 C20 1.371(8) . ?
C2 H2A 0.9500 . ?
C2 C3 1.380(7) . ?
C24 H24A 0.9900 . ?
C24 H24B 0.9900 . ?
C24 C25 1.500(8) . ?
C11 H11 0.9500 . ?
C11 C12 1.361(9) . ?
C9 H9A 0.9900 . ?
C9 H9B 0.9900 . ?
C9 C8 1.527(8) . ?
C8 H8A 0.9900 . ?
C8 H8B 0.9900 . ?
C20 H20 0.9500 . ?
C12 H12 0.9500 . ?
C25 H25A 0.9900 . ?
C25 H25B 0.9900 . ?
C4 H4 0.9500 . ?
C4 C3 1.387(9) . ?
C3 H3 0.9500 . ?
C32 H32A 0.9800 . ?
C32 H32B 0.9800 . ?
C32 H32C 0.9800 . ?

loop_
_geom_torsion_atom_site_label_1
_geom_torsion_atom_site_label_2
_geom_torsion_atom_site_label_3
_geom_torsion_atom_site_label_4
_geom_torsion
_geom_torsion_site_symmetry_1
_geom_torsion_site_symmetry_2
_geom_torsion_site_symmetry_3
_geom_torsion_site_symmetry_4
_geom_torsion_publ_flag
Co1 O1 C1 C6 -142.4(4) . . . . ?
Co1 O1 C1 C2 37.7(6) . . . . ?
Co1 O2 C15 O3 -4.6(7) . . . . ?
Co1 O2 C15 C16 175.2(3) . . . . ?
Co3 O4 C17 C18 -33.3(6) . . . . ?
Co3 O4 C17 C22 144.9(4) . . . . ?
Co3 O5 C31 O6 -5.6(8) . . . . ?
Co3 O5 C31 C32 174.0(4) . . . . ?
Co2 O1 C1 C6 40.8(6) . . . . ?
Co2 O1 C1 C2 -139.2(4) . . . . ?
Co2 O3 C15 O2 -1.1(8) . . . . ?
Co2 O3 C15 C16 179.2(3) . . . . ?
Co2 N1 C10 C11 -173.9(4) . . . . ?
Co2 N1 C10 C9 9.9(6) . . . . ?
Co2 N1 C14 C13 173.5(4) . . . . ?
Co2 N2 C7 C6 63.6(5) . . . . ?
Co2 N2 C8 C9 30.9(6) . . . . ?
Co4 O4 C17 C18 135.3(4) . . . . ?
Co4 O4 C17 C22 -46.6(5) . . . . ?
Co4 O6 C31 O5 4.3(8) . . . . ?
Co4 O6 C31 C32 -175.4(4) . . . . ?
Co4 N9 C26 C27 172.8(4) . . . . ?
Co4 N9 C26 C25 -12.6(7) . . . . ?
Co4 N9 C30 C29 -173.3(4) . . . . ?
Co4 N10 C23 C22 -63.9(5) . . . . ?
Co4 N10 C24 C25 -29.8(6) . . . . ?
O1 C1 C6 C5 179.0(5) . . . . ?
O1 C1 C6 C7 3.6(7) . . . . ?
O1 C1 C2 C3 -177.5(5) . . . . ?
O4 C17 C18 C19 177.7(4) . . . . ?
O4 C17 C22 C21 -179.3(5) . . . . ?
O4 C17 C22 C23 -1.2(7) . . . . ?
N9 C26 C27 C28 0.6(8) . . . . ?
N9 C26 C25 C24 -47.2(7) . . . . ?
N9 C30 C29 C28 0.1(7) . . . . ?
N1 C10 C11 C12 0.1(8) . . . . ?
N1 C10 C9 C8 48.9(6) . . . . ?
N1 C14 C13 C12 1.1(8) . . . . ?
N10 C24 C25 C26 69.0(6) . . . . ?
C17 C18 C19 C20 1.5(8) . . . . ?
C17 C22 C21 C20 1.7(9) . . . . ?
C17 C22 C23 N10 59.5(6) . . . . ?
C18 C17 C22 C21 -1.2(7) . . . . ?
C18 C17 C22 C23 177.0(4) . . . . ?
C18 C19 C20 C21 -1.0(9) . . . . ?
C22 C17 C18 C19 -0.4(7) . . . . ?
C22 C21 C20 C19 -0.6(10) . . . . ?
C1 C6 C5 C4 -0.3(9) . . . . ?
C1 C6 C7 N2 -59.2(6) . . . . ?
C1 C2 C3 C4 -2.9(9) . . . . ?
C26 N9 C30 C29 1.9(7) . . . . ?
C6 C1 C2 C3 2.6(8) . . . . ?
C6 C5 C4 C3 0.0(10) . . . . ?
C10 N1 C14 C13 -3.4(7) . . . . ?
C10 C11 C12 C13 -2.4(8) . . . . ?
C10 C9 C8 N2 -70.1(6) . . . . ?
C5 C6 C7 N2 125.5(5) . . . . ?
C5 C4 C3 C2 1.6(10) . . . . ?
C30 N9 C26 C27 -2.2(7) . . . . ?
C30 N9 C26 C25 172.4(5) . . . . ?
C27 C26 C25 C24 127.4(5) . . . . ?
C27 C28 C29 C30 -1.7(8) . . . . ?
C14 N1 C10 C11 2.8(7) . . . . ?
C14 N1 C10 C9 -173.4(4) . . . . ?
C14 C13 C12 C11 1.9(8) . . . . ?
C7 N2 C8 C9 161.7(5) . . . . ?
C7 C6 C5 C4 175.0(6) . . . . ?
C29 C28 C27 C26 1.4(8) . . . . ?
C21 C22 C23 N10 -122.4(6) . . . . ?
C23 N10 C24 C25 -160.5(4) . . . . ?
C23 C22 C21 C20 -176.4(6) . . . . ?
C2 C1 C6 C5 -1.1(8) . . . . ?
C2 C1 C6 C7 -176.4(5) . . . . ?
C24 N10 C23 C22 71.2(5) . . . . ?
C11 C10 C9 C8 -127.4(5) . . . . ?
C9 C10 C11 C12 176.3(5) . . . . ?
C8 N2 C7 C6 -71.0(5) . . . . ?
C25 C26 C27 C28 -173.9(5) . . . . ?

loop_
_smtbx_masks_void_nr
_smtbx_masks_void_average_x
_smtbx_masks_void_average_y
_smtbx_masks_void_average_z
_smtbx_masks_void_volume
_smtbx_masks_void_count_electrons
_smtbx_masks_void_content
1 0.000 -0.500 0.017 806.8 133.2 ?
2 0.500 0.000 -0.010 806.8 133.2 ?
